data_2234666
loop_
_publ_author_name
'Dasari, Sreekanth'
'Bhadbhade, Mohan'
'Neilan, Brett A.'

_publ_section_title
;
 Alternariol 9-<i>O</i>-methyl ether
;
_journal_coeditor_code HG5207
_journal_issue 5
_journal_name_full 'Acta Crystallographica Section E'
_journal_page_first o1471
_journal_paper_doi 10.1107/S1600536812015000
_journal_volume 68
_journal_year 2012
_chemical_formula_iupac 'C15 H12 O5'
_chemical_formula_moiety 'C15 H12 O5'
_chemical_formula_sum 'C15 H12 O5'
_chemical_formula_weight 272.25
_chemical_name_common
;
Alternariol 9-<i>O</i>-methyl ether
;
_chemical_name_systematic
;
3,7-dihydroxy-9-methoxy-1-methyl-6<i>H</i>-benzo[<i>c</i>]chromen-6-one
;
_space_group_IT_number 2
_symmetry_cell_setting triclinic
_symmetry_space_group_name_Hall '-P 1'
_symmetry_space_group_name_H-M 'P -1'
_atom_sites_solution_hydrogens geom
_atom_sites_solution_primary direct
_atom_sites_solution_secondary difmap
_audit_creation_method SHELXL-97
_cell_angle_alpha 105.296(5)
_cell_angle_beta 105.174(4)
_cell_angle_gamma 101.430(4)
_cell_formula_units_Z 2
_cell_length_a 7.1819(7)
_cell_length_b 8.9393(8)
_cell_length_c 10.2511(10)
_cell_measurement_reflns_used 4112
_cell_measurement_temperature 160(2)
_cell_measurement_theta_max 29.612
_cell_measurement_theta_min 2.692
_cell_volume 586.90(10)
_computing_cell_refinement '<i>SAINT</i> (Bruker, 2007)'
_computing_data_collection '<i>APEX2</i> (Bruker, 2007)'
_computing_data_reduction '<i>SAINT</i> (Bruker, 2007)'
_computing_molecular_graphics '<i>SHELXTL-Plus</i> (Sheldrick, 2008)'
_computing_publication_material 'SHELXL97 (Sheldrick, 2008)'
_computing_structure_refinement '<i>SHELXL97</i> (Sheldrick, 2008)'
_computing_structure_solution '<i>SHELXS97</i> (Sheldrick, 2008)'
_diffrn_ambient_temperature 160(2)
_diffrn_measured_fraction_theta_full 0.996
_diffrn_measured_fraction_theta_max 0.996
_diffrn_measurement_device_type 'Bruker Kappa APEXII CCD'
_diffrn_measurement_method '\f scans, and \w scans with \k offsets'
_diffrn_radiation_monochromator graphite
_diffrn_radiation_source 'fine-focus sealed tube'
_diffrn_radiation_type MoK\a
_diffrn_radiation_wavelength 0.71073
_diffrn_reflns_av_R_equivalents 0.0203
_diffrn_reflns_av_sigmaI/netI 0.0204
_diffrn_reflns_limit_h_max 8
_diffrn_reflns_limit_h_min -8
_diffrn_reflns_limit_k_max 10
_diffrn_reflns_limit_k_min -10
_diffrn_reflns_limit_l_max 12
_diffrn_reflns_limit_l_min -12
_diffrn_reflns_number 7824
_diffrn_reflns_theta_full 25.00
_diffrn_reflns_theta_max 25.00
_diffrn_reflns_theta_min 2.47
_exptl_absorpt_coefficient_mu 0.117
_exptl_absorpt_correction_T_max 0.9934
_exptl_absorpt_correction_T_min 0.9673
_exptl_absorpt_correction_type multi-scan
_exptl_absorpt_process_details '(SADABS; Bruker, 2001)'
_exptl_crystal_colour Colourless
_exptl_crystal_density_diffrn 1.541
_exptl_crystal_density_method 'not measured'
_exptl_crystal_description Plates
_exptl_crystal_F_000 284
_exptl_crystal_size_max 0.29
_exptl_crystal_size_mid 0.13
_exptl_crystal_size_min 0.06
_refine_diff_density_max 0.250
_refine_diff_density_min -0.203
_refine_ls_extinction_method none
_refine_ls_goodness_of_fit_ref 1.054
_refine_ls_hydrogen_treatment constr
_refine_ls_matrix_type full
_refine_ls_number_parameters 184
_refine_ls_number_reflns 2062
_refine_ls_number_restraints 0
_refine_ls_restrained_S_all 1.054
_refine_ls_R_factor_all 0.0412
_refine_ls_R_factor_gt 0.0329
_refine_ls_shift/su_max 0.000
_refine_ls_shift/su_mean 0.000
_refine_ls_structure_factor_coef Fsqd
_refine_ls_weighting_details 'calc w=1/[\s^2^(Fo^2^)+(0.0511P)^2^+0.1544P] where P=(Fo^2^+2Fc^2^)/3'
_refine_ls_weighting_scheme calc
_refine_ls_wR_factor_gt 0.0901
_refine_ls_wR_factor_ref 0.0959
_reflns_number_gt 1718
_reflns_number_total 2062
_reflns_threshold_expression I>2sigma(I)
_cod_data_source_file hg5207.cif
_cod_data_source_block I
_cod_database_code 2234666
_cod_database_fobs_code 2234666

loop_
_symmetry_equiv_pos_as_xyz
'x, y, z'
'-x, -y, -z'

loop_
_atom_site_type_symbol
_atom_site_label
_atom_site_fract_x
_atom_site_fract_y
_atom_site_fract_z
_atom_site_U_iso_or_equiv
_atom_site_adp_type
_atom_site_calc_flag
_atom_site_refinement_flags
_atom_site_occupancy
_atom_site_symmetry_multiplicity
O O1 0.65936(15) -0.18780(12) 0.08182(10) 0.0292(3) Uani d . 1 1
H H1 0.7594 -0.2138 0.1163 0.044 Uiso calc R 1 1
O O2 0.84646(14) 0.13308(12) 0.56397(9) 0.0245(3) Uani d . 1 1
O O3 0.96545(14) 0.26527(12) 0.79381(10) 0.0267(3) Uani d . 1 1
O O4 0.78595(15) 0.45323(13) 0.91399(10) 0.0329(3) Uani d . 1 1
H H4 0.8735 0.4077 0.9083 0.049 Uiso calc R 1 1
O O5 0.17885(16) 0.48775(13) 0.61731(11) 0.0331(3) Uani d . 1 1
C C1 0.4041(2) 0.07774(16) 0.25561(14) 0.0202(3) Uani d . 1 1
C C2 0.4514(2) -0.03110(16) 0.15399(14) 0.0225(3) Uani d . 1 1
H H2 0.3642 -0.0722 0.0598 0.027 Uiso calc R 1 1
C C3 0.6240(2) -0.08085(16) 0.18775(14) 0.0219(3) Uani d . 1 1
C C4 0.7533(2) -0.02073(16) 0.32735(14) 0.0223(3) Uani d . 1 1
H H4A 0.8701 -0.0517 0.3529 0.027 Uiso calc R 1 1
C C5 0.7053(2) 0.08647(16) 0.42815(14) 0.0201(3) Uani d . 1 1
C C6 0.8305(2) 0.23648(16) 0.67963(14) 0.0208(3) Uani d . 1 1
C C7 0.66319(19) 0.30221(15) 0.66141(14) 0.0200(3) Uani d . 1 1
C C8 0.6471(2) 0.41025(16) 0.78306(14) 0.0232(3) Uani d . 1 1
C C9 0.4878(2) 0.47638(16) 0.77364(14) 0.0244(3) Uani d . 1 1
H H9 0.4787 0.5483 0.8542 0.029 Uiso calc R 1 1
C C10 0.3421(2) 0.43228(16) 0.64067(15) 0.0241(3) Uani d . 1 1
C C11 0.3534(2) 0.32476(17) 0.51851(14) 0.0249(3) Uani d . 1 1
H H11 0.2522 0.2980 0.4311 0.030 Uiso calc R 1 1
C C12 0.5112(2) 0.25710(15) 0.52416(14) 0.0197(3) Uani d . 1 1
C C13 0.5353(2) 0.14195(16) 0.40140(14) 0.0197(3) Uani d . 1 1
C C14 0.2119(2) 0.11934(18) 0.20211(14) 0.0267(3) Uani d . 1 1
H H14A 0.1482 0.0608 0.1014 0.040 Uiso calc R 1 1
H H14B 0.2416 0.2335 0.2180 0.040 Uiso calc R 1 1
H H14C 0.1232 0.0903 0.2528 0.040 Uiso calc R 1 1
C C15 0.1611(2) 0.60559(18) 0.73528(16) 0.0309(4) Uani d . 1 1
H H15A 0.1602 0.5618 0.8112 0.046 Uiso calc R 1 1
H H15B 0.0380 0.6330 0.7045 0.046 Uiso calc R 1 1
H H15C 0.2733 0.7010 0.7693 0.046 Uiso calc R 1 1

loop_
_atom_site_aniso_label
_atom_site_aniso_U_11
_atom_site_aniso_U_22
_atom_site_aniso_U_33
_atom_site_aniso_U_12
_atom_site_aniso_U_13
_atom_site_aniso_U_23
O1 0.0335(6) 0.0342(6) 0.0220(5) 0.0176(5) 0.0108(4) 0.0050(4)
O2 0.0216(5) 0.0295(5) 0.0189(5) 0.0119(4) 0.0028(4) 0.0029(4)
O3 0.0210(5) 0.0307(6) 0.0217(5) 0.0091(4) 0.0008(4) 0.0033(4)
O4 0.0267(6) 0.0418(6) 0.0203(5) 0.0153(5) 0.0002(4) -0.0020(4)
O5 0.0346(6) 0.0396(6) 0.0266(5) 0.0252(5) 0.0080(4) 0.0050(5)
C1 0.0205(7) 0.0210(7) 0.0199(7) 0.0052(5) 0.0071(5) 0.0084(5)
C2 0.0224(7) 0.0254(7) 0.0178(7) 0.0049(6) 0.0046(5) 0.0075(6)
C3 0.0261(7) 0.0211(7) 0.0211(7) 0.0070(6) 0.0121(6) 0.0071(6)
C4 0.0204(7) 0.0251(7) 0.0245(7) 0.0100(6) 0.0086(6) 0.0095(6)
C5 0.0188(7) 0.0223(7) 0.0180(7) 0.0049(5) 0.0045(5) 0.0069(5)
C6 0.0188(7) 0.0203(7) 0.0204(7) 0.0032(5) 0.0055(6) 0.0046(6)
C7 0.0185(7) 0.0194(7) 0.0212(7) 0.0041(5) 0.0060(6) 0.0067(6)
C8 0.0216(7) 0.0227(7) 0.0203(7) 0.0033(6) 0.0039(6) 0.0044(6)
C9 0.0278(8) 0.0215(7) 0.0228(7) 0.0090(6) 0.0098(6) 0.0031(6)
C10 0.0239(7) 0.0238(7) 0.0278(7) 0.0112(6) 0.0090(6) 0.0102(6)
C11 0.0259(7) 0.0282(8) 0.0188(7) 0.0123(6) 0.0037(6) 0.0055(6)
C12 0.0198(7) 0.0187(7) 0.0205(7) 0.0045(5) 0.0064(5) 0.0075(6)
C13 0.0197(7) 0.0200(7) 0.0202(7) 0.0054(5) 0.0069(5) 0.0080(6)
C14 0.0243(8) 0.0326(8) 0.0191(7) 0.0106(6) 0.0037(6) 0.0040(6)
C15 0.0335(8) 0.0301(8) 0.0333(8) 0.0185(7) 0.0152(7) 0.0065(7)

loop_
_atom_type_symbol
_atom_type_description
_atom_type_scat_dispersion_real
_atom_type_scat_dispersion_imag
_atom_type_scat_source
C C 0.0033 0.0016 'International Tables Vol C Tables 4.2.6.8 and 6.1.1.4'
H H 0.0000 0.0000 'International Tables Vol C Tables 4.2.6.8 and 6.1.1.4'
O O 0.0106 0.0060 'International Tables Vol C Tables 4.2.6.8 and 6.1.1.4'

loop_
_geom_angle_atom_site_label_1
_geom_angle_atom_site_label_2
_geom_angle_atom_site_label_3
_geom_angle
C3 O1 H1 109.5
C6 O2 C5 122.41(10)
C8 O4 H4 109.5
C10 O5 C15 118.10(11)
C2 C1 C13 119.78(12)
C2 C1 C14 116.06(11)
C13 C1 C14 124.16(12)
C1 C2 C3 122.49(12)
C1 C2 H2 118.8
C3 C2 H2 118.8
O1 C3 C4 122.22(12)
O1 C3 C2 118.81(12)
C4 C3 C2 118.97(12)
C3 C4 C5 118.40(12)
C3 C4 H4A 120.8
C5 C4 H4A 120.8
C4 C5 O2 111.77(11)
C4 C5 C13 125.54(12)
O2 C5 C13 122.68(12)
O3 C6 O2 115.38(12)
O3 C6 C7 125.97(12)
O2 C6 C7 118.65(11)
C8 C7 C6 118.38(11)
C8 C7 C12 120.11(12)
C6 C7 C12 121.49(12)
O4 C8 C9 116.98(12)
O4 C8 C7 121.56(12)
C9 C8 C7 121.46(12)
C8 C9 C10 117.96(12)
C8 C9 H9 121.0
C10 C9 H9 121.0
O5 C10 C9 123.74(12)
O5 C10 C11 114.42(12)
C9 C10 C11 121.84(12)
C12 C11 C10 121.63(12)
C12 C11 H11 119.2
C10 C11 H11 119.2
C11 C12 C7 116.99(12)
C11 C12 C13 125.49(12)
C7 C12 C13 117.51(12)
C5 C13 C1 114.81(12)
C5 C13 C12 117.24(12)
C1 C13 C12 127.96(12)
C1 C14 H14A 109.5
C1 C14 H14B 109.5
H14A C14 H14B 109.5
C1 C14 H14C 109.5
H14A C14 H14C 109.5
H14B C14 H14C 109.5
O5 C15 H15A 109.5
O5 C15 H15B 109.5
H15A C15 H15B 109.5
O5 C15 H15C 109.5
H15A C15 H15C 109.5
H15B C15 H15C 109.5

loop_
_geom_bond_atom_site_label_1
_geom_bond_atom_site_label_2
_geom_bond_distance
O1 C3 1.3602(16)
O1 H1 0.8200
O2 C6 1.3446(16)
O2 C5 1.3884(15)
O3 C6 1.2344(16)
O4 C8 1.3486(16)
O4 H4 0.8200
O5 C10 1.3508(17)
O5 C15 1.4317(16)
C1 C2 1.3889(19)
C1 C13 1.4305(18)
C1 C14 1.5031(19)
C2 C3 1.3890(19)
C2 H2 0.9300
C3 C4 1.3784(18)
C4 C5 1.3785(19)
C4 H4A 0.9300
C5 C13 1.3958(19)
C6 C7 1.4299(19)
C7 C8 1.4090(18)
C7 C12 1.4338(18)
C8 C9 1.382(2)
C9 C10 1.3835(19)
C9 H9 0.9300
C10 C11 1.3955(19)
C11 C12 1.3819(19)
C11 H11 0.9300
C12 C13 1.4743(18)
C14 H14A 0.9600
C14 H14B 0.9600
C14 H14C 0.9600
C15 H15A 0.9600
C15 H15B 0.9600
C15 H15C 0.9600

loop_
_geom_hbond_atom_site_label_D
_geom_hbond_atom_site_label_H
_geom_hbond_atom_site_label_A
_geom_hbond_site_symmetry_A
_geom_hbond_distance_DH
_geom_hbond_distance_HA
_geom_hbond_distance_DA
_geom_hbond_angle_DHA
O4 H4 O4 2_767 0.82 2.47 2.9371(19) 117.0
C9 H9 O1 1_566 0.93 2.64 3.4645(16) 147.5
C4 H4A O2 2_756 0.93 2.32 3.2511(16) 174.3
O4 H4 O3 . 0.82 1.84 2.5692(13) 147.5
O1 H1 O3 2_756 0.82 2.14 2.9619(13) 175.7

loop_
_geom_torsion_atom_site_label_1
_geom_torsion_atom_site_label_2
_geom_torsion_atom_site_label_3
_geom_torsion_atom_site_label_4
_geom_torsion
C13 C1 C2 C3 -0.4(2)
C14 C1 C2 C3 -179.96(13)
C1 C2 C3 O1 -179.96(12)
C1 C2 C3 C4 0.3(2)
O1 C3 C4 C5 -179.60(12)
C2 C3 C4 C5 0.2(2)
C3 C4 C5 O2 178.48(11)
C3 C4 C5 C13 -0.5(2)
C6 O2 C5 C4 -179.66(12)
C6 O2 C5 C13 -0.6(2)
C5 O2 C6 O3 179.01(11)
C5 O2 C6 C7 -0.80(19)
O3 C6 C7 C8 0.1(2)
O2 C6 C7 C8 179.88(12)
O3 C6 C7 C12 -178.21(13)
O2 C6 C7 C12 1.6(2)
C6 C7 C8 O4 0.7(2)
C12 C7 C8 O4 179.02(12)
C6 C7 C8 C9 -179.00(13)
C12 C7 C8 C9 -0.7(2)
O4 C8 C9 C10 -179.16(12)
C7 C8 C9 C10 0.5(2)
C15 O5 C10 C9 3.5(2)
C15 O5 C10 C11 -176.59(12)
C8 C9 C10 O5 179.73(13)
C8 C9 C10 C11 -0.1(2)
O5 C10 C11 C12 179.96(12)
C9 C10 C11 C12 -0.2(2)
C10 C11 C12 C7 0.1(2)
C10 C11 C12 C13 179.58(12)
C8 C7 C12 C11 0.4(2)
C6 C7 C12 C11 178.63(12)
C8 C7 C12 C13 -179.21(12)
C6 C7 C12 C13 -0.93(19)
C4 C5 C13 C1 0.4(2)
O2 C5 C13 C1 -178.50(11)
C4 C5 C13 C12 -179.87(12)
O2 C5 C13 C12 1.2(2)
C2 C1 C13 C5 0.05(19)
C14 C1 C13 C5 179.61(12)
C2 C1 C13 C12 -179.65(12)
C14 C1 C13 C12 -0.1(2)
C11 C12 C13 C5 -179.96(13)
C7 C12 C13 C5 -0.44(19)
C11 C12 C13 C1 -0.3(2)
C7 C12 C13 C1 179.25(12)

loop_
_cod_related_entry_id
_cod_related_entry_database
_cod_related_entry_code
1 ChemSpider 4514573
